data_7109728
loop_
_publ_author_name
'Amit Choudhary'
'Charles G. Fry'
'Kimberli J. Kamer'
'Ronald T. Raines'

_publ_section_title
;
 An n-->pi^*^ interaction reduces the electrophilicity of the acceptor
 carbonyl group
;
_journal_name_full Chem.Commun.
_journal_page_first 8166
_journal_paper_doi 10.1039/c3cc44573a
_journal_volume 49
_journal_year 2013
_chemical_formula_sum 'C7 H12 N2 O2'
_chemical_formula_weight 156.19
_space_group_crystal_system monoclinic
_space_group_IT_number 15
_space_group_name_Hall '-C 2yc'
_space_group_name_H-M_alt 'C 1 2/c 1'
_symmetry_space_group_name_Hall '-C 2yc'
_symmetry_space_group_name_H-M 'C 1 2/c 1'
_atom_sites_solution_hydrogens geom
_audit_creation_method
;
manual editing of the CIF file 
created by SHELXTL Ver. 6.10
and processed with modiCIfer-03272007. 
;
_cell_angle_alpha 90
_cell_angle_beta 107.3630(10)
_cell_angle_gamma 90
_cell_formula_units_Z 4
_cell_length_a 13.0221(4)
_cell_length_b 5.7680(2)
_cell_length_c 10.4415(3)
_cell_measurement_reflns_used 8733
_cell_measurement_temperature 100(2)
_cell_measurement_theta_max 67.91
_cell_measurement_theta_min 7.13
_cell_volume 748.54(4)
_computing_cell_refinement 'SAINT Ver. 7.24A (Bruker-AXS, 2007)'
_computing_data_collection 'APEX2 Ver. 2.1-4 (Bruker-AXS, 2009)'
_computing_data_reduction 'SAINT Ver. 7.24A'
_computing_molecular_graphics SHELXTL
_computing_publication_material SHELXTL
_computing_structure_refinement 'SHELXL-2013 (Sheldrick, 2013)'
_computing_structure_solution 'SHELXL-2013 (Sheldrick, 2013)'
_diffrn_ambient_temperature 100(2)
_diffrn_measured_fraction_theta_full 0.999
_diffrn_measured_fraction_theta_max 1.000
_diffrn_measurement_device_type 'Bruker SMART APEX2 area detector'
_diffrn_measurement_method '0.60\% \w and 0.6\% \f scans'
_diffrn_radiation_type CuK\a
_diffrn_radiation_wavelength 1.54178
_diffrn_reflns_av_R_equivalents 0.0188
_diffrn_reflns_av_unetI/netI 0.0081
_diffrn_reflns_Laue_measured_fraction_full 0.999
_diffrn_reflns_Laue_measured_fraction_max 1.000
_diffrn_reflns_limit_h_max 15
_diffrn_reflns_limit_h_min -15
_diffrn_reflns_limit_k_max 6
_diffrn_reflns_limit_k_min -6
_diffrn_reflns_limit_l_max 12
_diffrn_reflns_limit_l_min -12
_diffrn_reflns_number 10524
_diffrn_reflns_point_group_measured_fraction_full 0.999
_diffrn_reflns_point_group_measured_fraction_max 1.000
_diffrn_reflns_theta_full 67.679
_diffrn_reflns_theta_max 67.914
_diffrn_reflns_theta_min 7.126
_diffrn_source 'fine-focus sealed tube'
_exptl_absorpt_coefficient_mu 0.850
_exptl_absorpt_correction_T_max 0.8917
_exptl_absorpt_correction_T_min 0.7316
_exptl_absorpt_correction_type analytical
_exptl_absorpt_process_details
;
SADABS  (Bruker-AXS, 2007)
;
_exptl_crystal_colour colorless
_exptl_crystal_density_diffrn 1.386
_exptl_crystal_description block
_exptl_crystal_F_000 336
_exptl_crystal_size_max 0.392
_exptl_crystal_size_mid 0.299
_exptl_crystal_size_min 0.138
_refine_diff_density_max 0.270
_refine_diff_density_min -0.393
_refine_diff_density_rms 0.167
_refine_ls_extinction_method none
_refine_ls_goodness_of_fit_ref 1.194
_refine_ls_hydrogen_treatment constr
_refine_ls_matrix_type full
_refine_ls_number_parameters 52
_refine_ls_number_reflns 686
_refine_ls_number_restraints 0
_refine_ls_restrained_S_all 1.194
_refine_ls_R_factor_all 0.0419
_refine_ls_R_factor_gt 0.0416
_refine_ls_shift/su_max 0.000
_refine_ls_shift/su_mean 0.000
_refine_ls_structure_factor_coef Fsqd
_refine_ls_weighting_details
;
 w=1/[\s^2^(Fo^2^)+(0.0616P)^2^+0.4217P]
 where P=(Fo^2^+2Fc^2^)/3
;
_refine_ls_weighting_scheme calc
_refine_ls_wR_factor_gt 0.1052
_refine_ls_wR_factor_ref 0.1058
_reflns_Friedel_coverage 0.000
_reflns_number_gt 682
_reflns_number_total 686
_reflns_threshold_expression 'I > 2\s(I)'
_cod_data_source_file c3cc44573a.txt
_cod_data_source_block raines47_0m
_cod_database_code 7109728
_shelx_space_group_comment
;
The symmetry employed for this shelxl refinement is uniquely defined
by the following loop, which should always be used as a source of
symmetry information in preference to the above space-group names.
They are only intended as comments.
;
_shelx_estimated_absorpt_t_min 0.732
_shelx_estimated_absorpt_t_max 0.892
_shelxl_version_number 2013-2

loop_
_space_group_symop_operation_xyz
'x, y, z'
'-x, y, -z+1/2'
'x+1/2, y+1/2, z'
'-x+1/2, y+1/2, -z+1/2'
'-x, -y, -z'
'x, -y, z-1/2'
'-x+1/2, -y+1/2, -z'
'x+1/2, -y+1/2, z-1/2'

loop_
_atom_site_label
_atom_site_type_symbol
_atom_site_fract_x
_atom_site_fract_y
_atom_site_fract_z
_atom_site_U_iso_or_equiv
_atom_site_adp_type
_atom_site_occupancy
_atom_site_site_symmetry_order
_atom_site_calc_flag
_atom_site_refinement_flags_posn
_atom_site_refinement_flags_adp
_atom_site_refinement_flags_occupancy
O1 O 0.37320(7) 0.66580(15) 0.40564(9) 0.0220(3) Uani 1 1 d . . .
N1 N 0.43787(8) 0.95341(16) 0.30634(10) 0.0181(3) Uani 1 1 d . . .
C3 C 0.5000 0.7942(3) 0.2500 0.0169(4) Uani 1 2 d S T P
H3A H 0.4525 0.6949 0.1796 0.020 Uiso 0.5 1 calc R U P
H3B H 0.5475 0.6949 0.3204 0.020 Uiso 0.5 1 calc R U P
C2 C 0.37533(9) 0.8737(2) 0.37928(11) 0.0164(3) Uani 1 1 d . . .
C1 C 0.30736(10) 1.0513(2) 0.42237(12) 0.0200(4) Uani 1 1 d . . .
H1A H 0.2522 1.1105 0.3433 0.030 Uiso 1 1 calc R U .
H1B H 0.3531 1.1795 0.4681 0.030 Uiso 1 1 calc R U .
H1C H 0.2726 0.9792 0.4837 0.030 Uiso 1 1 calc R U .
C4 C 0.44592(10) 1.1933(2) 0.26376(13) 0.0201(4) Uani 1 1 d . . .
H4A H 0.4451 1.3045 0.3357 0.024 Uiso 1 1 calc R U .
H4B H 0.3867 1.2314 0.1819 0.024 Uiso 1 1 calc R U .

loop_
_atom_site_aniso_label
_atom_site_aniso_U_11
_atom_site_aniso_U_22
_atom_site_aniso_U_33
_atom_site_aniso_U_23
_atom_site_aniso_U_13
_atom_site_aniso_U_12
O1 0.0286(5) 0.0148(5) 0.0274(5) 0.0014(3) 0.0156(4) -0.0001(3)
N1 0.0230(6) 0.0113(6) 0.0240(6) -0.0001(4) 0.0133(4) 0.0013(4)
C3 0.0199(8) 0.0124(8) 0.0212(8) 0.000 0.0105(7) 0.000
C2 0.0173(6) 0.0159(7) 0.0160(5) -0.0013(4) 0.0051(4) -0.0009(4)
C1 0.0214(6) 0.0177(7) 0.0235(6) -0.0006(5) 0.0109(5) 0.0013(5)
C4 0.0263(7) 0.0118(7) 0.0258(7) 0.0011(5) 0.0132(5) 0.0010(5)

loop_
_atom_type_symbol
_atom_type_description
_atom_type_scat_dispersion_real
_atom_type_scat_dispersion_imag
_atom_type_scat_source
C C 0.0181 0.0091 'International Tables Vol C Tables 4.2.6.8 and 6.1.1.4'
H H 0.0000 0.0000 'International Tables Vol C Tables 4.2.6.8 and 6.1.1.4'
N N 0.0311 0.0180 'International Tables Vol C Tables 4.2.6.8 and 6.1.1.4'
O O 0.0492 0.0322 'International Tables Vol C Tables 4.2.6.8 and 6.1.1.4'

loop_
_geom_angle_atom_site_label_1
_geom_angle_atom_site_label_2
_geom_angle_atom_site_label_3
_geom_angle
_geom_angle_site_symmetry_1
_geom_angle_site_symmetry_3
C2 N1 C3 120.88(10) . .
C2 N1 C4 127.00(10) . .
C3 N1 C4 111.91(9) . .
N1 C3 N1 101.98(13) . 2_655
N1 C3 H3A 111.4 . .
N1 C3 H3A 111.4 2_655 .
N1 C3 H3B 111.4 . .
N1 C3 H3B 111.4 2_655 .
H3A C3 H3B 109.2 . .
O1 C2 N1 120.99(11) . .
O1 C2 C1 122.69(11) . .
N1 C2 C1 116.31(11) . .
C2 C1 H1A 109.5 . .
C2 C1 H1B 109.5 . .
H1A C1 H1B 109.5 . .
C2 C1 H1C 109.5 . .
H1A C1 H1C 109.5 . .
H1B C1 H1C 109.5 . .
N1 C4 C4 102.21(7) . 2_655
N1 C4 H4A 111.3 . .
C4 C4 H4A 111.3 2_655 .
N1 C4 H4B 111.3 . .
C4 C4 H4B 111.3 2_655 .
H4A C4 H4B 109.2 . .

loop_
_geom_bond_atom_site_label_1
_geom_bond_atom_site_label_2
_geom_bond_distance
_geom_bond_site_symmetry_2
O1 C2 1.2323(15) .
N1 C2 1.3510(15) .
N1 C3 1.4586(14) .
N1 C4 1.4666(15) .
C3 N1 1.4587(14) 2_655
C3 H3A 0.9900 .
C3 H3B 0.9900 .
C2 C1 1.5077(16) .
C1 H1A 0.9800 .
C1 H1B 0.9800 .
C1 H1C 0.9800 .
C4 C4 1.519(2) 2_655
C4 H4A 0.9900 .
C4 H4B 0.9900 .

loop_
_geom_torsion_atom_site_label_1
_geom_torsion_atom_site_label_2
_geom_torsion_atom_site_label_3
_geom_torsion_atom_site_label_4
_geom_torsion
_geom_torsion_site_symmetry_4
C2 N1 C3 N1 -174.29(12) 2_655
C4 N1 C3 N1 10.63(6) 2_655
C3 N1 C2 O1 3.58(16) .
C4 N1 C2 O1 177.87(11) .
C3 N1 C2 C1 -174.87(8) .
C4 N1 C2 C1 -0.58(17) .
C2 N1 C4 C4 158.90(12) 2_655
C3 N1 C4 C4 -26.38(14) 2_655
